data_4318005
loop_
_publ_author_name
'P. Gall'
'N. Barrier'
'R. Gautier'
'P. Gougeon'

_publ_section_title
;
 Synthesis, Structural Trends, and Physical and Electronic Properties of
 the Reduced Molybdenum Oxides R4Mo4O11 (R = Nd-Tm and Y) Containing
 Infinite Chains of Trans-Edge-Shared Octahedral Clusters
;
_journal_name_full 'Inorganic Chemistry'
_journal_page_first 2879
_journal_page_last 2885
_journal_paper_doi 10.1021/ic011000i
_journal_volume 41
_journal_year 2002
_chemical_formula_sum 'Dy4 Mo4 O11'
_chemical_formula_weight 1209.76
_chemical_name_systematic
;
  ?
;
_space_group_IT_number 55
_symmetry_cell_setting orthorhombic
_symmetry_space_group_name_Hall '-P 2 2ab'
_symmetry_space_group_name_H-M 'P b a m'
_atom_sites_solution_hydrogens geom
_atom_sites_solution_primary direct
_atom_sites_solution_secondary difmap
_audit_creation_method SHELXL-97
_cell_angle_alpha 90.00
_cell_angle_beta 90.00
_cell_angle_gamma 90.00
_cell_formula_units_Z 4
_cell_length_a 10.7055(8)
_cell_length_b 15.8721(15)
_cell_length_c 5.6640(2)
_cell_measurement_temperature 293(2)
_cell_volume 962.42(12)
_computing_structure_refinement 'SHELXL-97 (Sheldrick, 1997)'
_diffrn_ambient_temperature 293(2)
_diffrn_measured_fraction_theta_full 0.974
_diffrn_measured_fraction_theta_max 0.974
_diffrn_radiation_monochromator graphite
_diffrn_radiation_source 'fine-focus sealed tube'
_diffrn_radiation_type MoK\a
_diffrn_radiation_wavelength 0.71070
_diffrn_reflns_av_R_equivalents 0.0000
_diffrn_reflns_av_sigmaI/netI 0.0315
_diffrn_reflns_limit_h_max 20
_diffrn_reflns_limit_h_min 0
_diffrn_reflns_limit_k_max 29
_diffrn_reflns_limit_k_min 0
_diffrn_reflns_limit_l_max 10
_diffrn_reflns_limit_l_min 0
_diffrn_reflns_number 3495
_diffrn_reflns_theta_full 41.91
_diffrn_reflns_theta_max 41.91
_diffrn_reflns_theta_min 2.29
_exptl_absorpt_coefficient_mu 35.726
_exptl_crystal_density_diffrn 8.349
_exptl_crystal_density_method 'not measured'
_exptl_crystal_F_000 2080
_refine_diff_density_max 4.139
_refine_diff_density_min -4.956
_refine_diff_density_rms 0.830
_refine_ls_extinction_coef 0.00120(8)
_refine_ls_extinction_expression Fc^*^=kFc[1+0.001xFc^2^\l^3^/sin(2\q)]^-1/4^
_refine_ls_extinction_method SHELXL
_refine_ls_goodness_of_fit_ref 1.093
_refine_ls_hydrogen_treatment mixed
_refine_ls_matrix_type full
_refine_ls_number_parameters 103
_refine_ls_number_reflns 3495
_refine_ls_number_restraints 0
_refine_ls_restrained_S_all 1.093
_refine_ls_R_factor_all 0.0508
_refine_ls_R_factor_gt 0.0340
_refine_ls_shift/su_max 0.000
_refine_ls_shift/su_mean 0.000
_refine_ls_structure_factor_coef Fsqd
_refine_ls_weighting_details 'calc w=1/[\s^2^(Fo^2^)+(0.0467P)^2^+20.8766P] where P=(Fo^2^+2Fc^2^)/3'
_refine_ls_weighting_scheme calc
_refine_ls_wR_factor_gt 0.0860
_refine_ls_wR_factor_ref 0.0899
_reflns_number_gt 2988
_reflns_number_total 3495
_reflns_threshold_expression >2sigma(I)
_cod_data_source_file ic011000i_5.cif
_cod_data_source_block dy4
_cod_database_code 4318005

loop_
_symmetry_equiv_pos_as_xyz
'x, y, z'
'-x+1/2, y+1/2, z'
'x+1/2, -y+1/2, z'
'-x, -y, z'
'-x, -y, -z'
'x-1/2, -y-1/2, -z'
'-x-1/2, y-1/2, -z'
'x, y, -z'

loop_
_atom_site_label
_atom_site_type_symbol
_atom_site_fract_x
_atom_site_fract_y
_atom_site_fract_z
_atom_site_U_iso_or_equiv
_atom_site_adp_type
_atom_site_occupancy
_atom_site_symmetry_multiplicity
_atom_site_calc_flag
_atom_site_refinement_flags
_atom_site_disorder_assembly
_atom_site_disorder_group
Dy1 Dy 0.31430(3) 0.27642(2) 0.5000 0.00346(6) Uani 1 2 d S . .
Dy2 Dy 0.07908(3) 0.09877(2) 0.5000 0.00336(6) Uani 1 2 d S . .
Dy3 Dy 0.09757(3) 0.23777(2) 0.0000 0.00340(6) Uani 1 2 d S . .
Dy4 Dy 0.88131(3) 0.07726(2) 0.0000 0.00382(6) Uani 1 2 d S . .
Mo1 Mo 0.36695(4) 0.08446(3) 0.27226(8) 0.00230(7) Uani 1 1 d . . .
Mo2 Mo 0.59154(6) 0.06775(4) 0.5000 0.00238(9) Uani 1 2 d S . .
Mo3 Mo 0.58293(6) 0.05980(4) 0.0000 0.00245(9) Uani 1 2 d S . .
O1 O 0.2256(4) 0.1738(2) 0.2633(7) 0.0037(5) Uani 1 1 d . . .
O2 O 0.1851(4) 0.3642(2) 0.2409(8) 0.0053(6) Uani 1 1 d . . .
O3 O 0.4596(4) 0.3261(2) 0.2466(7) 0.0050(6) Uani 1 1 d . . .
O4 O 0.4602(5) 0.1639(3) 0.5000 0.0029(7) Uani 1 2 d S . .
O5 O 0.2583(6) 0.0136(4) 0.5000 0.0058(8) Uani 1 2 d S . .
O6 O 0.4508(5) 0.1516(4) 0.0000 0.0040(8) Uani 1 2 d S . .
O7 O 0.2716(5) 0.0240(3) 0.0000 0.0043(8) Uani 1 2 d S . .
O8 O 0.5000 0.5000 0.2462(11) 0.0067(9) Uani 1 2 d S . .

loop_
_atom_site_aniso_label
_atom_site_aniso_U_11
_atom_site_aniso_U_22
_atom_site_aniso_U_33
_atom_site_aniso_U_23
_atom_site_aniso_U_13
_atom_site_aniso_U_12
Dy1 0.00362(11) 0.00333(11) 0.00344(12) 0.000 0.000 -0.00038(9)
Dy2 0.00329(11) 0.00377(11) 0.00301(12) 0.000 0.000 0.00017(9)
Dy3 0.00370(12) 0.00316(11) 0.00334(12) 0.000 0.000 0.00033(9)
Dy4 0.00373(11) 0.00407(11) 0.00365(13) 0.000 0.000 -0.00095(9)
Mo1 0.00246(13) 0.00258(13) 0.00186(15) -0.00003(11) 0.00011(12) 0.00020(10)
Mo2 0.00273(19) 0.00245(19) 0.0020(2) 0.000 0.000 -0.00016(15)
Mo3 0.0026(2) 0.00248(19) 0.0022(2) 0.000 0.000 -0.00021(16)
O1 0.0031(12) 0.0051(12) 0.0029(14) 0.0016(11) -0.0012(11) -0.0003(10)
O2 0.0052(13) 0.0064(13) 0.0043(14) 0.0000(11) 0.0004(12) 0.0008(10)
O3 0.0027(12) 0.0067(13) 0.0057(15) -0.0010(12) -0.0016(12) 0.0027(10)
O4 0.0028(17) 0.0041(17) 0.0018(18) 0.000 0.000 0.0000(14)
O5 0.009(2) 0.0054(19) 0.0025(19) 0.000 0.000 -0.0008(17)
O6 0.0039(18) 0.0056(18) 0.0025(19) 0.000 0.000 0.0007(15)
O7 0.006(2) 0.0047(18) 0.0025(19) 0.000 0.000 -0.0034(15)
O8 0.008(2) 0.0052(18) 0.007(2) 0.000 0.000 -0.0008(16)

loop_
_atom_type_symbol
_atom_type_description
_atom_type_scat_dispersion_real
_atom_type_scat_dispersion_imag
_atom_type_scat_source
Dy Dy -0.1892 4.4098 'International Tables Vol C Tables 4.2.6.8 and 6.1.1.4'
Mo Mo -1.6832 0.6857 'International Tables Vol C Tables 4.2.6.8 and 6.1.1.4'
O O 0.0106 0.0060 'International Tables Vol C Tables 4.2.6.8 and 6.1.1.4'

loop_
_geom_angle_atom_site_label_1
_geom_angle_atom_site_label_2
_geom_angle_atom_site_label_3
_geom_angle
_geom_angle_site_symmetry_1
_geom_angle_site_symmetry_3
_geom_angle_publ_flag
O3 Dy1 O3 78.9(2) 8_556 . ?
O3 Dy1 O1 153.74(14) 8_556 . ?
O3 Dy1 O1 99.22(14) . . ?
O3 Dy1 O1 99.22(14) 8_556 8_556 ?
O3 Dy1 O1 153.74(14) . 8_556 ?
O1 Dy1 O1 70.83(19) . 8_556 ?
O3 Dy1 O4 79.01(14) 8_556 . ?
O3 Dy1 O4 79.01(14) . . ?
O1 Dy1 O4 74.96(14) . . ?
O1 Dy1 O4 74.96(14) 8_556 . ?
O3 Dy1 O2 124.81(13) 8_556 . ?
O3 Dy1 O2 79.04(13) . . ?
O1 Dy1 O2 79.70(13) . . ?
O1 Dy1 O2 121.01(14) 8_556 . ?
O4 Dy1 O2 143.06(10) . . ?
O3 Dy1 O2 79.04(13) 8_556 8_556 ?
O3 Dy1 O2 124.81(13) . 8_556 ?
O1 Dy1 O2 121.01(14) . 8_556 ?
O1 Dy1 O2 79.70(13) 8_556 8_556 ?
O4 Dy1 O2 143.06(10) . 8_556 ?
O2 Dy1 O2 73.57(19) . 8_556 ?
O3 Dy1 Mo1 116.45(10) 8_556 . ?
O3 Dy1 Mo1 87.53(10) . . ?
O1 Dy1 Mo1 37.56(9) . . ?
O1 Dy1 Mo1 69.68(9) 8_556 . ?
O4 Dy1 Mo1 37.45(10) . . ?
O2 Dy1 Mo1 112.36(10) . . ?
O2 Dy1 Mo1 147.22(10) 8_556 . ?
O3 Dy1 Mo1 87.53(10) 8_556 8_556 ?
O3 Dy1 Mo1 116.45(10) . 8_556 ?
O1 Dy1 Mo1 69.68(9) . 8_556 ?
O1 Dy1 Mo1 37.56(9) 8_556 8_556 ?
O4 Dy1 Mo1 37.45(10) . 8_556 ?
O2 Dy1 Mo1 147.22(10) . 8_556 ?
O2 Dy1 Mo1 112.36(10) 8_556 8_556 ?
Mo1 Dy1 Mo1 45.204(17) . 8_556 ?
O3 Dy1 Mo2 103.11(10) 8_556 6_566 ?
O3 Dy1 Mo2 103.11(10) . 6_566 ?
O1 Dy1 Mo2 102.81(9) . 6_566 ?
O1 Dy1 Mo2 102.81(9) 8_556 6_566 ?
O4 Dy1 Mo2 177.21(13) . 6_566 ?
O2 Dy1 Mo2 36.79(10) . 6_566 ?
O2 Dy1 Mo2 36.79(10) 8_556 6_566 ?
Mo1 Dy1 Mo2 140.360(14) . 6_566 ?
Mo1 Dy1 Mo2 140.360(14) 8_556 6_566 ?
O3 Dy1 Dy2 40.14(10) 8_556 6_666 ?
O3 Dy1 Dy2 40.14(10) . 6_666 ?
O1 Dy1 Dy2 137.72(10) . 6_666 ?
O1 Dy1 Dy2 137.72(10) 8_556 6_666 ?
O4 Dy1 Dy2 83.78(13) . 6_666 ?
O2 Dy1 Dy2 97.88(10) . 6_666 ?
O2 Dy1 Dy2 97.88(10) 8_556 6_666 ?
Mo1 Dy1 Dy2 112.478(13) . 6_666 ?
Mo1 Dy1 Dy2 112.478(13) 8_556 6_666 ?
Mo2 Dy1 Dy2 99.009(16) 6_566 6_666 ?
O3 Dy1 Dy3 166.65(10) 8_556 . ?
O3 Dy1 Dy3 90.19(10) . . ?
O1 Dy1 Dy3 35.40(9) . . ?
O1 Dy1 Dy3 93.96(10) 8_556 . ?
O4 Dy1 Dy3 106.68(8) . . ?
O2 Dy1 Dy3 44.30(10) . . ?
O2 Dy1 Dy3 101.42(10) 8_556 . ?
Mo1 Dy1 Dy3 70.228(10) . . ?
Mo1 Dy1 Dy3 104.367(12) 8_556 . ?
Mo2 Dy1 Dy3 71.649(10) 6_566 . ?
Dy2 Dy1 Dy3 127.373(7) 6_666 . ?
O3 Dy2 O3 78.7(2) 3_455 6_566 ?
O3 Dy2 O8 75.74(13) 3_455 2_545 ?
O3 Dy2 O8 123.37(11) 6_566 2_545 ?
O3 Dy2 O8 123.37(11) 3_455 6_566 ?
O3 Dy2 O8 75.74(13) 6_566 6_566 ?
O8 Dy2 O8 77.8(2) 2_545 6_566 ?
O3 Dy2 O5 139.99(11) 3_455 . ?
O3 Dy2 O5 139.99(11) 6_566 . ?
O8 Dy2 O5 84.71(11) 2_545 . ?
O8 Dy2 O5 84.71(11) 6_566 . ?
O3 Dy2 O1 117.74(13) 3_455 8_556 ?
O3 Dy2 O1 75.62(13) 6_566 8_556 ?
O8 Dy2 O1 159.92(9) 2_545 8_556 ?
O8 Dy2 O1 103.45(15) 6_566 8_556 ?
O5 Dy2 O1 75.53(15) . 8_556 ?
O3 Dy2 O1 75.62(13) 3_455 . ?
O3 Dy2 O1 117.74(13) 6_566 . ?
O8 Dy2 O1 103.45(15) 2_545 . ?
O8 Dy2 O1 159.92(9) 6_566 . ?
O5 Dy2 O1 75.53(15) . . ?
O1 Dy2 O1 68.49(19) 8_556 . ?
O3 Dy2 Mo1 143.18(10) 3_455 8_556 ?
O3 Dy2 Mo1 108.17(10) 6_566 8_556 ?
O8 Dy2 Mo1 122.396(17) 2_545 8_556 ?
O8 Dy2 Mo1 92.98(7) 6_566 8_556 ?
O5 Dy2 Mo1 37.69(11) . 8_556 ?
O1 Dy2 Mo1 37.94(9) 8_556 8_556 ?
O1 Dy2 Mo1 69.20(9) . 8_556 ?
O3 Dy2 Mo1 108.17(10) 3_455 . ?
O3 Dy2 Mo1 143.18(10) 6_566 . ?
O8 Dy2 Mo1 92.98(7) 2_545 . ?
O8 Dy2 Mo1 122.396(17) 6_566 . ?
O5 Dy2 Mo1 37.69(11) . . ?
O1 Dy2 Mo1 69.20(9) 8_556 . ?
O1 Dy2 Mo1 37.94(9) . . ?
Mo1 Dy2 Mo1 45.314(16) 8_556 . ?
O3 Dy2 Dy1 40.05(11) 3_455 6_566 ?
O3 Dy2 Dy1 40.05(11) 6_566 6_566 ?
O8 Dy2 Dy1 95.114(15) 2_545 6_566 ?
O8 Dy2 Dy1 95.114(15) 6_566 6_566 ?
O5 Dy2 Dy1 179.77(14) . 6_566 ?
O1 Dy2 Dy1 104.66(9) 8_556 6_566 ?
O1 Dy2 Dy1 104.66(9) . 6_566 ?
Mo1 Dy2 Dy1 142.489(12) 8_556 6_566 ?
Mo1 Dy2 Dy1 142.489(12) . 6_566 ?
O3 Dy2 Dy4 37.63(10) 3_455 1_455 ?
O3 Dy2 Dy4 102.66(11) 6_566 1_455 ?
O8 Dy2 Dy4 38.11(8) 2_545 1_455 ?
O8 Dy2 Dy4 102.37(11) 6_566 1_455 ?
O5 Dy2 Dy4 115.58(7) . 1_455 ?
O1 Dy2 Dy4 152.75(10) 8_556 1_455 ?
O1 Dy2 Dy4 89.53(9) . 1_455 ?
Mo1 Dy2 Dy4 148.114(11) 8_556 1_455 ?
Mo1 Dy2 Dy4 103.586(10) . 1_455 ?
Dy1 Dy2 Dy4 64.311(8) 6_566 1_455 ?
O3 Dy2 Dy4 102.66(11) 3_455 1_456 ?
O3 Dy2 Dy4 37.63(10) 6_566 1_456 ?
O8 Dy2 Dy4 102.37(11) 2_545 1_456 ?
O8 Dy2 Dy4 38.11(8) 6_566 1_456 ?
O5 Dy2 Dy4 115.58(7) . 1_456 ?
O1 Dy2 Dy4 89.53(9) 8_556 1_456 ?
O1 Dy2 Dy4 152.75(10) . 1_456 ?
Mo1 Dy2 Dy4 103.586(10) 8_556 1_456 ?
Mo1 Dy2 Dy4 148.114(11) . 1_456 ?
Dy1 Dy2 Dy4 64.311(8) 6_566 1_456 ?
Dy4 Dy2 Dy4 105.728(13) 1_455 1_456 ?
O1 Dy3 O1 82.4(2) . 8 ?
O1 Dy3 O3 126.75(14) . 6_565 ?
O1 Dy3 O3 77.80(14) 8 6_565 ?
O1 Dy3 O3 77.80(14) . 3_455 ?
O1 Dy3 O3 126.75(14) 8 3_455 ?
O3 Dy3 O3 75.9(2) 6_565 3_455 ?
O1 Dy3 O6 137.49(11) . 6_565 ?
O1 Dy3 O6 137.49(11) 8 6_565 ?
O3 Dy3 O6 84.20(15) 6_565 6_565 ?
O3 Dy3 O6 84.20(15) 3_455 6_565 ?
O1 Dy3 O2 77.42(13) . . ?
O1 Dy3 O2 118.23(13) 8 . ?
O3 Dy3 O2 154.28(14) 6_565 . ?
O3 Dy3 O2 104.82(14) 3_455 . ?
O6 Dy3 O2 70.44(14) 6_565 . ?
O1 Dy3 O2 118.23(13) . 8 ?
O1 Dy3 O2 77.42(13) 8 8 ?
O3 Dy3 O2 104.82(13) 6_565 8 ?
O3 Dy3 O2 154.28(14) 3_455 8 ?
O6 Dy3 O2 70.44(14) 6_565 8 ?
O2 Dy3 O2 63.29(19) . 8 ?
O1 Dy3 Mo3 118.48(10) . 6_565 ?
O1 Dy3 Mo3 118.48(10) 8 6_565 ?
O3 Dy3 Mo3 114.45(10) 6_565 6_565 ?
O3 Dy3 Mo3 114.45(10) 3_455 6_565 ?
O6 Dy3 Mo3 39.02(14) 6_565 6_565 ?
O2 Dy3 Mo3 41.16(9) . 6_565 ?
O2 Dy3 Mo3 41.16(9) 8 6_565 ?
O1 Dy3 Dy4 94.32(10) . 1_455 ?
O1 Dy3 Dy4 94.32(10) 8 1_455 ?
O3 Dy3 Dy4 39.87(10) 6_565 1_455 ?
O3 Dy3 Dy4 39.87(10) 3_455 1_455 ?
O6 Dy3 Dy4 95.93(14) 6_565 1_455 ?
O2 Dy3 Dy4 144.40(9) . 1_455 ?
O2 Dy3 Dy4 144.40(9) 8 1_455 ?
Mo3 Dy3 Dy4 134.943(17) 6_565 1_455 ?
O1 Dy3 Dy2 106.08(10) . 1_554 ?
O1 Dy3 Dy2 40.52(10) 8 1_554 ?
O3 Dy3 Dy2 37.45(10) 6_565 1_554 ?
O3 Dy3 Dy2 100.07(10) 3_455 1_554 ?
O6 Dy3 Dy2 114.88(7) 6_565 1_554 ?
O2 Dy3 Dy2 155.01(9) . 1_554 ?
O2 Dy3 Dy2 94.58(9) 8 1_554 ?
Mo3 Dy3 Dy2 127.604(7) 6_565 1_554 ?
Dy4 Dy3 Dy2 60.585(8) 1_455 1_554 ?
O1 Dy3 Dy2 40.52(10) . . ?
O1 Dy3 Dy2 106.08(10) 8 . ?
O3 Dy3 Dy2 100.07(10) 6_565 . ?
O3 Dy3 Dy2 37.45(10) 3_455 . ?
O6 Dy3 Dy2 114.88(7) 6_565 . ?
O2 Dy3 Dy2 94.58(9) . . ?
O2 Dy3 Dy2 155.01(9) 8 . ?
Mo3 Dy3 Dy2 127.604(7) 6_565 . ?
Dy4 Dy3 Dy2 60.585(8) 1_455 . ?
Dy2 Dy3 Dy2 103.940(13) 1_554 . ?
O1 Dy3 Dy1 36.27(10) . . ?
O1 Dy3 Dy1 101.44(10) 8 . ?
O3 Dy3 Dy1 161.68(10) 6_565 . ?
O3 Dy3 Dy1 90.64(10) 3_455 . ?
O6 Dy3 Dy1 107.07(8) 6_565 . ?
O2 Dy3 Dy1 41.15(9) . . ?
O2 Dy3 Dy1 92.73(9) 8 . ?
Mo3 Dy3 Dy1 82.262(11) 6_565 . ?
Dy4 Dy3 Dy1 122.866(8) 1_455 . ?
Dy2 Dy3 Dy1 137.456(12) 1_554 . ?
Dy2 Dy3 Dy1 62.283(8) . . ?
O3 Dy4 O3 77.3(2) 3 6_665 ?
O3 Dy4 O8 77.01(13) 3 2_645 ?
O3 Dy4 O8 123.31(12) 6_665 2_645 ?
O3 Dy4 O8 123.31(12) 3 6_665 ?
O3 Dy4 O8 77.01(13) 6_665 6_665 ?
O8 Dy4 O8 76.6(3) 2_645 6_665 ?
O3 Dy4 O7 138.37(12) 3 5_655 ?
O3 Dy4 O7 138.37(12) 6_665 5_655 ?
O8 Dy4 O7 91.21(12) 2_645 5_655 ?
O8 Dy4 O7 91.21(12) 6_665 5_655 ?
O3 Dy4 O2 112.00(13) 3 6_665 ?
O3 Dy4 O2 74.74(13) 6_665 6_665 ?
O8 Dy4 O2 161.83(10) 2_645 6_665 ?
O8 Dy4 O2 108.48(15) 6_665 6_665 ?
O7 Dy4 O2 71.50(15) 5_655 6_665 ?
O3 Dy4 O2 74.74(13) 3 3 ?
O3 Dy4 O2 112.00(13) 6_665 3 ?
O8 Dy4 O2 108.48(15) 2_645 3 ?
O8 Dy4 O2 161.83(10) 6_665 3 ?
O7 Dy4 O2 71.50(15) 5_655 3 ?
O2 Dy4 O2 61.43(18) 6_665 3 ?
O3 Dy4 Mo3 115.61(10) 3 . ?
O3 Dy4 Mo3 115.61(10) 6_665 . ?
O8 Dy4 Mo3 121.03(6) 2_645 . ?
O8 Dy4 Mo3 121.03(6) 6_665 . ?
O7 Dy4 Mo3 39.51(15) 5_655 . ?
O2 Dy4 Mo3 41.14(9) 6_665 . ?
O2 Dy4 Mo3 41.14(9) 3 . ?
O3 Dy4 Dy3 40.61(10) 3 1_655 ?
O3 Dy4 Dy3 40.61(10) 6_665 1_655 ?
O8 Dy4 Dy3 91.348(12) 2_645 1_655 ?
O8 Dy4 Dy3 91.348(12) 6_665 1_655 ?
O7 Dy4 Dy3 176.73(15) 5_655 1_655 ?
O2 Dy4 Dy3 105.74(9) 6_665 1_655 ?
O2 Dy4 Dy3 105.74(9) 3 1_655 ?
Mo3 Dy4 Dy3 137.224(16) . 1_655 ?
O3 Dy4 Dy4 101.93(10) 3 5_755 ?
O3 Dy4 Dy4 101.93(10) 6_665 5_755 ?
O8 Dy4 Dy4 38.30(13) 2_645 5_755 ?
O8 Dy4 Dy4 38.30(13) 6_665 5_755 ?
O7 Dy4 Dy4 91.55(15) 5_655 5_755 ?
O2 Dy4 Dy4 143.84(9) 6_665 5_755 ?
O2 Dy4 Dy4 143.84(9) 3 5_755 ?
Mo3 Dy4 Dy4 131.058(19) . 5_755 ?
Dy3 Dy4 Dy4 91.718(16) 1_655 5_755 ?
O3 Dy4 Dy2 38.12(10) 3 1_655 ?
O3 Dy4 Dy2 102.04(10) 6_665 1_655 ?
O8 Dy4 Dy2 38.90(8) 2_645 1_655 ?
O8 Dy4 Dy2 102.12(11) 6_665 1_655 ?
O7 Dy4 Dy2 119.52(6) 5_655 1_655 ?
O2 Dy4 Dy2 147.38(9) 6_665 1_655 ?
O2 Dy4 Dy2 91.60(9) 3 1_655 ?
Mo3 Dy4 Dy2 127.020(7) . 1_655 ?
Dy3 Dy4 Dy2 61.837(8) 1_655 1_655 ?
Dy4 Dy4 Dy2 68.770(9) 5_755 1_655 ?
O3 Dy4 Dy2 102.04(11) 3 1_654 ?
O3 Dy4 Dy2 38.12(10) 6_665 1_654 ?
O8 Dy4 Dy2 102.12(11) 2_645 1_654 ?
O8 Dy4 Dy2 38.90(8) 6_665 1_654 ?
O7 Dy4 Dy2 119.52(6) 5_655 1_654 ?
O2 Dy4 Dy2 91.60(9) 6_665 1_654 ?
O2 Dy4 Dy2 147.38(9) 3 1_654 ?
Mo3 Dy4 Dy2 127.019(7) . 1_654 ?
Dy3 Dy4 Dy2 61.837(8) 1_655 1_654 ?
Dy4 Dy4 Dy2 68.770(9) 5_755 1_654 ?
Dy2 Dy4 Dy2 105.728(13) 1_655 1_654 ?
O4 Mo1 O5 102.39(14) . . ?
O4 Mo1 O1 87.16(19) . . ?
O5 Mo1 O1 88.7(2) . . ?
O4 Mo1 O6 86.65(15) . . ?
O5 Mo1 O6 169.74(18) . . ?
O1 Mo1 O6 86.95(19) . . ?
O4 Mo1 O7 169.12(17) . . ?
O5 Mo1 O7 86.31(15) . . ?
O1 Mo1 O7 86.5(2) . . ?
O6 Mo1 O7 84.17(16) . . ?
O4 Mo1 Mo1 51.26(9) . 8_556 ?
O5 Mo1 Mo1 51.44(10) . 8_556 ?
O1 Mo1 Mo1 91.40(11) . 8_556 ?
O6 Mo1 Mo1 137.90(12) . 8_556 ?
O7 Mo1 Mo1 137.75(11) . 8_556 ?
O4 Mo1 Mo2 48.71(15) . . ?
O5 Mo1 Mo2 98.47(15) . . ?
O1 Mo1 Mo2 135.84(11) . . ?
O6 Mo1 Mo2 91.13(14) . . ?
O7 Mo1 Mo2 137.16(17) . . ?
Mo1 Mo1 Mo2 61.931(11) 8_556 . ?
O4 Mo1 Mo2 99.44(12) . 5_656 ?
O5 Mo1 Mo2 47.70(17) . 5_656 ?
O1 Mo1 Mo2 136.34(11) . 5_656 ?
O6 Mo1 Mo2 136.22(15) . 5_656 ?
O7 Mo1 Mo2 91.23(14) . 5_656 ?
Mo1 Mo1 Mo2 62.295(11) 8_556 5_656 ?
Mo2 Mo1 Mo2 63.67(2) . 5_656 ?
O4 Mo1 Mo3 91.73(13) . . ?
O5 Mo1 Mo3 136.87(17) . . ?
O1 Mo1 Mo3 133.07(11) . . ?
O6 Mo1 Mo3 46.20(15) . . ?
O7 Mo1 Mo3 86.13(14) . . ?
Mo1 Mo1 Mo3 123.328(11) 8_556 . ?
Mo2 Mo1 Mo3 61.477(13) . . ?
Mo2 Mo1 Mo3 90.12(2) 5_656 . ?
O4 Mo1 Mo3 138.48(15) . 5_655 ?
O5 Mo1 Mo3 90.37(13) . 5_655 ?
O1 Mo1 Mo3 133.03(11) . 5_655 ?
O6 Mo1 Mo3 85.87(14) . 5_655 ?
O7 Mo1 Mo3 46.57(16) . 5_655 ?
Mo1 Mo1 Mo3 123.254(11) 8_556 5_655 ?
Mo2 Mo1 Mo3 90.68(2) . 5_655 ?
Mo2 Mo1 Mo3 61.015(13) 5_656 5_655 ?
Mo3 Mo1 Mo3 55.11(2) . 5_655 ?
O4 Mo1 Mo1 128.74(9) . 8 ?
O5 Mo1 Mo1 128.56(10) . 8 ?
O1 Mo1 Mo1 88.60(11) . 8 ?
O6 Mo1 Mo1 42.10(12) . 8 ?
O7 Mo1 Mo1 42.25(11) . 8 ?
Mo1 Mo1 Mo1 180.00(3) 8_556 8 ?
Mo2 Mo1 Mo1 118.069(11) . 8 ?
Mo2 Mo1 Mo1 117.705(11) 5_656 8 ?
Mo3 Mo1 Mo1 56.672(11) . 8 ?
Mo3 Mo1 Mo1 56.746(11) 5_655 8 ?
O4 Mo1 Dy2 99.39(13) . . ?
O5 Mo1 Dy2 43.89(17) . . ?
O1 Mo1 Dy2 44.90(11) . . ?
O6 Mo1 Dy2 130.45(15) . . ?
O7 Mo1 Dy2 82.28(14) . . ?
Mo1 Mo1 Dy2 67.343(8) 8_556 . ?
Mo2 Mo1 Dy2 129.234(17) . . ?
Mo2 Mo1 Dy2 91.568(17) 5_656 . ?
Mo3 Mo1 Dy2 168.319(18) . . ?
Mo3 Mo1 Dy2 116.236(19) 5_655 . ?
Mo1 Mo1 Dy2 112.657(8) 8 . ?
O5 Mo2 O4 171.4(2) 5_656 . ?
O5 Mo2 O2 87.12(16) 5_656 6_666 ?
O4 Mo2 O2 86.80(15) . 6_666 ?
O5 Mo2 O2 87.12(16) 5_656 3 ?
O4 Mo2 O2 86.80(15) . 3 ?
O2 Mo2 O2 89.8(2) 6_666 3 ?
O5 Mo2 Mo1 138.12(12) 5_656 . ?
O4 Mo2 Mo1 48.28(12) . . ?
O2 Mo2 Mo1 134.76(12) 6_666 . ?
O2 Mo2 Mo1 92.30(11) 3 . ?
O5 Mo2 Mo1 138.12(12) 5_656 8_556 ?
O4 Mo2 Mo1 48.28(12) . 8_556 ?
O2 Mo2 Mo1 92.30(11) 6_666 8_556 ?
O2 Mo2 Mo1 134.76(12) 3 8_556 ?
Mo1 Mo2 Mo1 56.14(2) . 8_556 ?
O5 Mo2 Mo1 47.93(13) 5_656 4_655 ?
O4 Mo2 Mo1 138.49(11) . 4_655 ?
O2 Mo2 Mo1 134.70(12) 6_666 4_655 ?
O2 Mo2 Mo1 92.71(11) 3 4_655 ?
Mo1 Mo2 Mo1 90.34(2) . 4_655 ?
Mo1 Mo2 Mo1 116.33(2) 8_556 4_655 ?
O5 Mo2 Mo1 47.93(13) 5_656 5_656 ?
O4 Mo2 Mo1 138.49(11) . 5_656 ?
O2 Mo2 Mo1 92.71(11) 6_666 5_656 ?
O2 Mo2 Mo1 134.70(12) 3 5_656 ?
Mo1 Mo2 Mo1 116.33(2) . 5_656 ?
Mo1 Mo2 Mo1 90.34(2) 8_556 5_656 ?
Mo1 Mo2 Mo1 55.41(2) 4_655 5_656 ?
O5 Mo2 Mo3 89.86(2) 5_656 . ?
O4 Mo2 Mo3 90.61(2) . . ?
O2 Mo2 Mo3 138.02(12) 6_666 . ?
O2 Mo2 Mo3 48.26(11) 3 . ?
Mo1 Mo2 Mo3 60.394(17) . . ?
Mo1 Mo2 Mo3 116.46(2) 8_556 . ?
Mo1 Mo2 Mo3 60.149(17) 4_655 . ?
Mo1 Mo2 Mo3 115.51(2) 5_656 . ?
O5 Mo2 Mo3 89.86(2) 5_656 1_556 ?
O4 Mo2 Mo3 90.61(2) . 1_556 ?
O2 Mo2 Mo3 48.26(11) 6_666 1_556 ?
O2 Mo2 Mo3 138.02(12) 3 1_556 ?
Mo1 Mo2 Mo3 116.46(2) . 1_556 ?
Mo1 Mo2 Mo3 60.394(17) 8_556 1_556 ?
Mo1 Mo2 Mo3 115.51(2) 4_655 1_556 ?
Mo1 Mo2 Mo3 60.149(17) 5_656 1_556 ?
Mo3 Mo2 Mo3 173.68(4) . 1_556 ?
O5 Mo2 Mo2 93.58(17) 5_656 5_656 ?
O4 Mo2 Mo2 94.99(15) . 5_656 ?
O2 Mo2 Mo2 135.12(11) 6_666 5_656 ?
O2 Mo2 Mo2 135.12(11) 3 5_656 ?
Mo1 Mo2 Mo2 58.72(2) . 5_656 ?
Mo1 Mo2 Mo2 58.72(2) 8_556 5_656 ?
Mo1 Mo2 Mo2 57.61(2) 4_655 5_656 ?
Mo1 Mo2 Mo2 57.61(2) 5_656 5_656 ?
Mo3 Mo2 Mo2 86.859(18) . 5_656 ?
Mo3 Mo2 Mo2 86.859(18) 1_556 5_656 ?
O5 Mo2 Dy1 84.81(17) 5_656 6_666 ?
O4 Mo2 Dy1 86.62(15) . 6_666 ?
O2 Mo2 Dy1 44.89(11) 6_666 6_666 ?
O2 Mo2 Dy1 44.89(11) 3 6_666 ?
Mo1 Mo2 Dy1 122.62(2) . 6_666 ?
Mo1 Mo2 Dy1 122.62(2) 8_556 6_666 ?
Mo1 Mo2 Dy1 121.04(2) 4_655 6_666 ?
Mo1 Mo2 Dy1 121.04(2) 5_656 6_666 ?
Mo3 Mo2 Dy1 93.130(18) . 6_666 ?
Mo3 Mo2 Dy1 93.130(18) 1_556 6_666 ?
Mo2 Mo2 Dy1 178.39(3) 5_656 6_666 ?
O6 Mo3 O7 174.7(2) . 5_655 ?
O6 Mo3 O2 87.19(17) . 3 ?
O7 Mo3 O2 88.71(16) 5_655 3 ?
O6 Mo3 O2 87.19(17) . 6_665 ?
O7 Mo3 O2 88.71(16) 5_655 6_665 ?
O2 Mo3 O2 79.9(2) 3 6_665 ?
O6 Mo3 Mo3 92.76(16) . 5_655 ?
O7 Mo3 Mo3 92.58(16) 5_655 5_655 ?
O2 Mo3 Mo3 140.04(11) 3 5_655 ?
O2 Mo3 Mo3 140.04(11) 6_665 5_655 ?
O6 Mo3 Mo1 47.63(11) . 8 ?
O7 Mo3 Mo1 135.80(10) 5_655 8 ?
O2 Mo3 Mo1 134.24(11) 3 8 ?
O2 Mo3 Mo1 89.54(11) 6_665 8 ?
Mo3 Mo3 Mo1 62.56(2) 5_655 8 ?
O6 Mo3 Mo1 47.63(11) . . ?
O7 Mo3 Mo1 135.80(10) 5_655 . ?
O2 Mo3 Mo1 89.54(11) 3 . ?
O2 Mo3 Mo1 134.24(11) 6_665 . ?
Mo3 Mo3 Mo1 62.56(2) 5_655 . ?
Mo1 Mo3 Mo1 66.66(2) 8 . ?
O6 Mo3 Mo1 135.81(10) . 5_655 ?
O7 Mo3 Mo1 47.63(10) 5_655 5_655 ?
O2 Mo3 Mo1 135.76(11) 3 5_655 ?
O2 Mo3 Mo1 90.69(11) 6_665 5_655 ?
Mo3 Mo3 Mo1 62.34(2) 5_655 5_655 ?
Mo1 Mo3 Mo1 88.251(19) 8 5_655 ?
Mo1 Mo3 Mo1 124.89(2) . 5_655 ?
O6 Mo3 Mo1 135.81(10) . 4_655 ?
O7 Mo3 Mo1 47.63(10) 5_655 4_655 ?
O2 Mo3 Mo1 90.69(11) 3 4_655 ?
O2 Mo3 Mo1 135.76(11) 6_665 4_655 ?
Mo3 Mo3 Mo1 62.34(2) 5_655 4_655 ?
Mo1 Mo3 Mo1 124.89(2) 8 4_655 ?
Mo1 Mo3 Mo1 88.251(19) . 4_655 ?
Mo1 Mo3 Mo1 66.51(2) 5_655 4_655 ?
O6 Mo3 Mo2 89.47(2) . . ?
O7 Mo3 Mo2 90.24(2) 5_655 . ?
O2 Mo3 Mo2 46.90(11) 3 . ?
O2 Mo3 Mo2 126.81(11) 6_665 . ?
Mo3 Mo3 Mo2 93.136(18) 5_655 . ?
Mo1 Mo3 Mo2 124.69(2) 8 . ?
Mo1 Mo3 Mo2 58.129(17) . . ?
Mo1 Mo3 Mo2 125.28(2) 5_655 . ?
Mo1 Mo3 Mo2 58.836(16) 4_655 . ?
O6 Mo3 Mo2 89.47(2) . 1_554 ?
O7 Mo3 Mo2 90.24(2) 5_655 1_554 ?
O2 Mo3 Mo2 126.81(11) 3 1_554 ?
O2 Mo3 Mo2 46.90(11) 6_665 1_554 ?
Mo3 Mo3 Mo2 93.136(18) 5_655 1_554 ?
Mo1 Mo3 Mo2 58.129(17) 8 1_554 ?
Mo1 Mo3 Mo2 124.69(2) . 1_554 ?
Mo1 Mo3 Mo2 58.836(16) 5_655 1_554 ?
Mo1 Mo3 Mo2 125.28(2) 4_655 1_554 ?
Mo2 Mo3 Mo2 173.68(4) . 1_554 ?
O6 Mo3 Dy4 129.19(16) . . ?
O7 Mo3 Dy4 45.47(15) 5_655 . ?
O2 Mo3 Dy4 55.81(11) 3 . ?
O2 Mo3 Dy4 55.81(11) 6_665 . ?
Mo3 Mo3 Dy4 138.05(4) 5_655 . ?
Mo1 Mo3 Dy4 143.966(14) 8 . ?
Mo1 Mo3 Dy4 143.966(14) . . ?
Mo1 Mo3 Dy4 83.125(18) 5_655 . ?
Mo1 Mo3 Dy4 83.125(18) 4_655 . ?
Mo2 Mo3 Dy4 87.923(18) . . ?
Mo2 Mo3 Dy4 87.923(18) 1_554 . ?
Mo1 O1 Dy3 139.8(2) . . ?
Mo1 O1 Dy1 99.64(15) . . ?
Dy3 O1 Dy1 108.34(15) . . ?
Mo1 O1 Dy2 97.15(15) . . ?
Dy3 O1 Dy2 101.33(14) . . ?
Dy1 O1 Dy2 107.23(16) . . ?
Mo2 O2 Mo3 84.84(15) 6_566 6_565 ?
Mo2 O2 Dy1 98.31(17) 6_566 . ?
Mo3 O2 Dy1 176.2(2) 6_565 . ?
Mo2 O2 Dy3 126.69(18) 6_566 . ?
Mo3 O2 Dy3 85.17(14) 6_565 . ?
Dy1 O2 Dy3 94.54(13) . . ?
Mo2 O2 Dy4 123.93(17) 6_566 6_565 ?
Mo3 O2 Dy4 83.05(14) 6_565 6_565 ?
Dy1 O2 Dy4 93.43(13) . 6_565 ?
Dy3 O2 Dy4 106.48(15) . 6_565 ?
Dy4 O3 Dy1 112.22(16) 6_565 . ?
Dy4 O3 Dy2 104.25(16) 6_565 6_666 ?
Dy1 O3 Dy2 99.81(16) . 6_666 ?
Dy4 O3 Dy3 99.52(17) 6_565 6_665 ?
Dy1 O3 Dy3 133.08(18) . 6_665 ?
Dy2 O3 Dy3 104.91(16) 6_666 6_665 ?
Mo1 O4 Mo1 77.47(19) . 8_556 ?
Mo1 O4 Mo2 83.01(18) . . ?
Mo1 O4 Mo2 83.01(18) 8_556 . ?
Mo1 O4 Dy1 98.14(19) . . ?
Mo1 O4 Dy1 98.14(19) 8_556 . ?
Mo2 O4 Dy1 178.5(3) . . ?
Mo2 O5 Mo1 84.4(2) 5_656 8_556 ?
Mo2 O5 Mo1 84.4(2) 5_656 . ?
Mo1 O5 Mo1 77.1(2) 8_556 . ?
Mo2 O5 Dy2 176.4(3) 5_656 . ?
Mo1 O5 Dy2 98.4(2) 8_556 . ?
Mo1 O5 Dy2 98.4(2) . . ?
Mo3 O6 Mo1 86.17(19) . 8 ?
Mo3 O6 Mo1 86.17(19) . . ?
Mo1 O6 Mo1 95.8(2) 8 . ?
Mo3 O6 Dy3 94.0(2) . 6_665 ?
Mo1 O6 Dy3 132.07(12) 8 6_665 ?
Mo1 O6 Dy3 132.07(12) . 6_665 ?
Mo3 O7 Mo1 85.80(19) 5_655 . ?
Mo3 O7 Mo1 85.80(19) 5_655 8 ?
Mo1 O7 Mo1 95.5(2) . 8 ?
Mo3 O7 Dy4 95.0(2) 5_655 5_655 ?
Mo1 O7 Dy4 132.24(11) . 5_655 ?
Mo1 O7 Dy4 132.24(11) 8 5_655 ?
Dy4 O8 Dy4 103.4(3) 6_565 2_655 ?
Dy4 O8 Dy2 123.610(13) 6_565 2 ?
Dy4 O8 Dy2 102.989(12) 2_655 2 ?
Dy4 O8 Dy2 102.989(12) 6_565 6_666 ?
Dy4 O8 Dy2 123.610(13) 2_655 6_666 ?
Dy2 O8 Dy2 102.2(2) 2 6_666 ?

loop_
_geom_bond_atom_site_label_1
_geom_bond_atom_site_label_2
_geom_bond_distance
_geom_bond_site_symmetry_2
_geom_bond_publ_flag
Dy1 O3 2.258(4) 8_556 ?
Dy1 O3 2.258(4) . ?
Dy1 O1 2.313(4) . ?
Dy1 O1 2.313(4) 8_556 ?
Dy1 O4 2.373(5) . ?
Dy1 O2 2.451(4) . ?
Dy1 O2 2.451(4) 8_556 ?
Dy1 Mo1 3.3563(6) . ?
Dy1 Mo1 3.3563(6) 8_556 ?
Dy1 Mo2 3.4357(7) 6_566 ?
Dy1 Dy2 3.4582(5) 6_666 ?
Dy1 Dy3 3.7121(3) . ?
Dy2 O3 2.263(4) 3_455 ?
Dy2 O3 2.263(4) 6_566 ?
Dy2 O8 2.289(4) 2_545 ?
Dy2 O8 2.289(4) 6_566 ?
Dy2 O5 2.347(6) . ?
Dy2 O1 2.382(4) 8_556 ?
Dy2 O1 2.382(4) . ?
Dy2 Mo1 3.3486(6) 8_556 ?
Dy2 Mo1 3.3486(6) . ?
Dy2 Dy1 3.4582(5) 6_566 ?
Dy2 Dy4 3.5524(3) 1_455 ?
Dy2 Dy4 3.5524(3) 1_456 ?
Dy3 O1 2.265(4) . ?
Dy3 O1 2.265(4) 8 ?
Dy3 O3 2.272(4) 6_565 ?
Dy3 O3 2.272(4) 3_455 ?
Dy3 O6 2.356(6) 6_565 ?
Dy3 O2 2.601(4) . ?
Dy3 O2 2.601(4) 8 ?
Dy3 Mo3 3.2169(7) 6_565 ?
Dy3 Dy4 3.4424(5) 1_455 ?
Dy3 Dy2 3.5953(3) 1_554 ?
Dy4 O3 2.238(4) 3 ?
Dy4 O3 2.238(4) 6_665 ?
Dy4 O8 2.250(4) 2_645 ?
Dy4 O8 2.250(4) 6_665 ?
Dy4 O7 2.294(5) 5_655 ?
Dy4 O2 2.672(4) 6_665 ?
Dy4 O2 2.672(4) 3 ?
Dy4 Mo3 3.2063(8) . ?
Dy4 Dy3 3.4424(5) 1_655 ?
Dy4 Dy4 3.5318(7) 5_755 ?
Dy4 Dy2 3.5524(3) 1_655 ?
Dy4 Dy2 3.5524(3) 1_654 ?
Mo1 O4 2.061(4) . ?
Mo1 O5 2.070(5) . ?
Mo1 O1 2.075(4) . ?
Mo1 O6 2.078(4) . ?
Mo1 O7 2.083(4) . ?
Mo1 Mo1 2.5798(9) 8_556 ?
Mo1 Mo2 2.7414(7) . ?
Mo1 Mo2 2.7745(7) 5_656 ?
Mo1 Mo3 2.8067(7) . ?
Mo1 Mo3 2.8122(7) 5_655 ?
Mo1 Mo1 3.0842(9) 8 ?
Mo2 O5 2.062(6) 5_656 ?
Mo2 O4 2.075(5) . ?
Mo2 O2 2.080(4) 6_666 ?
Mo2 O2 2.080(4) 3 ?
Mo2 Mo1 2.7414(7) 8_556 ?
Mo2 Mo1 2.7745(7) 4_655 ?
Mo2 Mo1 2.7745(7) 5_656 ?
Mo2 Mo3 2.83631(11) . ?
Mo2 Mo3 2.83631(11) 1_556 ?
Mo2 Mo2 2.9098(12) 5_656 ?
Mo2 Dy1 3.4357(7) 6_666 ?
Mo3 O6 2.030(6) . ?
Mo3 O7 2.048(6) 5_655 ?
Mo3 O2 2.125(4) 3 ?
Mo3 O2 2.125(4) 6_665 ?
Mo3 Mo3 2.5992(12) 5_655 ?
Mo3 Mo1 2.8067(7) 8 ?
Mo3 Mo1 2.8122(7) 5_655 ?
Mo3 Mo1 2.8122(7) 4_655 ?
Mo3 Mo2 2.83631(11) 1_554 ?
O2 Mo2 2.080(4) 6_566 ?
O2 Mo3 2.125(4) 6_565 ?
O2 Dy4 2.672(4) 6_565 ?
O3 Dy4 2.238(4) 6_565 ?
O3 Dy2 2.263(4) 6_666 ?
O3 Dy3 2.272(4) 6_665 ?
O4 Mo1 2.061(4) 8_556 ?
O5 Mo2 2.062(6) 5_656 ?
O5 Mo1 2.070(5) 8_556 ?
O6 Mo1 2.078(4) 8 ?
O6 Dy3 2.356(6) 6_665 ?
O7 Mo3 2.048(6) 5_655 ?
O7 Mo1 2.083(4) 8 ?
O7 Dy4 2.294(5) 5_655 ?
O8 Dy4 2.250(4) 6_565 ?
O8 Dy4 2.250(4) 2_655 ?
O8 Dy2 2.289(4) 2 ?
O8 Dy2 2.289(4) 6_666 ?
